data_1523463
loop_
_publ_author_name
'Doerrscheidt, W.'
'Schaefer, H.'

_publ_section_title
;
 Darstellung und Kristallstruktur von Ba Pd Sn3, Sr Pd Sn3 und La3 Co2 Sn7
;
_journal_name_full 'Journal of the Less-Common Metals'
_journal_page_first 1
_journal_page_last 10
_journal_volume 70
_journal_year 1980
_chemical_formula_sum 'Pd Sn3 Sr'
_space_group_IT_number 107
_symmetry_space_group_name_Hall 'I 4 -2'
_symmetry_space_group_name_H-M 'I 4 m m'
_cell_angle_alpha 90
_cell_angle_beta 90
_cell_angle_gamma 90
_cell_formula_units_Z 2
_cell_length_a 4.79
_cell_length_b 4.79
_cell_length_c 11.23
_cell_volume 257.662
_citation_journal_id_ASTM JCOMAH
_cod_data_source_file Doerrscheidt_JCOMAH_1980_1756.cif
_cod_data_source_block Pd1Sn3Sr1
_cod_original_cell_volume 257.6622
_cod_original_formula_sum 'Pd1 Sn3 Sr1'
_cod_database_code 1523463

loop_
_symmetry_equiv_pos_as_xyz
x,y,z
-y,x,z
-x,-y,z
y,-x,z
-x,y,z
-y,-x,z
x,-y,z
y,x,z
x+1/2,y+1/2,z+1/2
-y+1/2,x+1/2,z+1/2
-x+1/2,-y+1/2,z+1/2
y+1/2,-x+1/2,z+1/2
-x+1/2,y+1/2,z+1/2
-y+1/2,-x+1/2,z+1/2
x+1/2,-y+1/2,z+1/2
y+1/2,x+1/2,z+1/2

loop_
_atom_site_label
_atom_site_type_symbol
_atom_site_fract_x
_atom_site_fract_y
_atom_site_fract_z
_atom_site_occupancy
_atom_site_U_iso_or_equiv
Sr1 Sr 0 0 0 1 0.0
Pd1 Pd 0 0 0.642 1 0.0
Sn2 Sn 0 0.5 0.245 1 0.0
Sn1 Sn 0 0 0.409 1 0.0
